data_7239334
loop_
_publ_author_name
'Thanikachalam, V.'
'Arunpandiyan, A.'
'Jayabharathi, J.'
'Ramanathan, P.'

_publ_section_title
;
 Photophysical properties of the intramolecular excited charge-transfer
 states of \p-expanded styryl phenanthrimidazoles -- effect of solvent
 polarity
;
_journal_issue 13
_journal_name_full 'RSC Adv.'
_journal_page_first 6790
_journal_paper_doi 10.1039/C3RA44994G
_journal_volume 4
_journal_year 2014
_chemical_formula_sum 'C29 H20 N2'
_chemical_formula_weight 396.47
_space_group_IT_number 61
_space_group_name_Hall '-P 2ac 2ab'
_space_group_name_H-M_alt 'P b c a'
_symmetry_cell_setting orthorhombic
_symmetry_space_group_name_H-M 'P b c a'
_atom_sites_solution_hydrogens geom
_atom_sites_solution_primary direct
_atom_sites_solution_secondary difmap
_audit_creation_method SHELXL-97
_cell_angle_alpha 90.00
_cell_angle_beta 90.00
_cell_angle_gamma 90.00
_cell_formula_units_Z 8
_cell_length_a 15.2615(9)
_cell_length_b 16.0717(7)
_cell_length_c 16.9595(8)
_cell_measurement_reflns_used 4943
_cell_measurement_temperature 293(2)
_cell_measurement_theta_max 24.07
_cell_measurement_theta_min 2.4
_cell_volume 4159.8(4)
_computing_cell_refinement 'APEX2/SAINT (Bruker, 2004)'
_computing_data_collection 'APEX2 (Bruker, 2004)'
_computing_data_reduction 'SAINT/XPREP (Bruker, 2004)'
_computing_molecular_graphics 'ORTEP3 (Farrugia, 1997) and Mercury (Bruno et al., 2002)'
_computing_publication_material 'SHELXL-97 (Sheldrick, 2008)'
_computing_structure_refinement 'SHELXL-97 (Sheldrick, 2008)'
_computing_structure_solution 'SIR92 (Altornare et al., 1993)'
_diffrn_ambient_temperature 293(2)
_diffrn_measured_fraction_theta_full 0.996
_diffrn_measured_fraction_theta_max 0.996
_diffrn_measurement_device_type 'Bruker axs kappa apex2 CCD Diffractometer'
_diffrn_measurement_method '\w and \f scan'
_diffrn_radiation_monochromator graphite
_diffrn_radiation_source 'fine-focus sealed tube'
_diffrn_radiation_type MoK\a
_diffrn_radiation_wavelength 0.71073
_diffrn_reflns_av_R_equivalents 0.0321
_diffrn_reflns_av_sigmaI/netI 0.0249
_diffrn_reflns_limit_h_max 18
_diffrn_reflns_limit_h_min -16
_diffrn_reflns_limit_k_max 19
_diffrn_reflns_limit_k_min -14
_diffrn_reflns_limit_l_max 20
_diffrn_reflns_limit_l_min -18
_diffrn_reflns_number 20991
_diffrn_reflns_theta_full 25.00
_diffrn_reflns_theta_max 25.00
_diffrn_reflns_theta_min 2.20
_exptl_absorpt_coefficient_mu 0.074
_exptl_absorpt_correction_T_max 0.9865
_exptl_absorpt_correction_T_min 0.9632
_exptl_absorpt_correction_type multi-scan
_exptl_absorpt_process_details 'SADABS (Bruker, 2004)'
_exptl_crystal_colour yellow
_exptl_crystal_density_diffrn 1.266
_exptl_crystal_density_method 'not measured'
_exptl_crystal_description Block
_exptl_crystal_F_000 1664
_exptl_crystal_size_max 0.35
_exptl_crystal_size_mid 0.30
_exptl_crystal_size_min 0.30
_refine_diff_density_max 0.132
_refine_diff_density_min -0.122
_refine_diff_density_rms 0.031
_refine_ls_extinction_coef 0.0035(3)
_refine_ls_extinction_expression Fc^*^=kFc[1+0.001xFc^2^\l^3^/sin(2\q)]^-1/4^
_refine_ls_extinction_method SHELXL
_refine_ls_goodness_of_fit_ref 1.025
_refine_ls_hydrogen_treatment mixed
_refine_ls_matrix_type full
_refine_ls_number_parameters 281
_refine_ls_number_reflns 3651
_refine_ls_number_restraints 0
_refine_ls_restrained_S_all 1.025
_refine_ls_R_factor_all 0.0599
_refine_ls_R_factor_gt 0.0365
_refine_ls_shift/su_max 0.001
_refine_ls_shift/su_mean 0.000
_refine_ls_structure_factor_coef Fsqd
_refine_ls_weighting_details 'calc w=1/[\s^2^(Fo^2^)+(0.0411P)^2^+0.9724P] where P=(Fo^2^+2Fc^2^)/3'
_refine_ls_weighting_scheme calc
_refine_ls_wR_factor_gt 0.0861
_refine_ls_wR_factor_ref 0.1017
_reflns_number_gt 2628
_reflns_number_total 3651
_reflns_threshold_expression >2sigma(I)
_cod_data_source_file c3ra44994g.txt
_cod_data_source_block shelxl
_cod_depositor_comments
;
The following automatic conversions were performed:

data item '_exptl_absorpt_correction_type' value 'Multi-scan' was
changed to 'multi-scan' in accordance with the
/home/saulius/struct/COD-crude-data/automatic-downloads/DataCite-retrospective/RSC/depositions/lib/dictionaries/cif_core.dic
dictionary named 'cif_core.dic' version 2.4.2 last updated on
2011-04-26.

data item '_symmetry_cell_setting' value 'Orthorhombic' was changed
to 'orthorhombic' in accordance with the
/home/saulius/struct/COD-crude-data/automatic-downloads/DataCite-retrospective/RSC/depositions/lib/dictionaries/cif_core.dic
dictionary named 'cif_core.dic' version 2.4.2 last updated on
2011-04-26.

Automatic conversion script
Id: cif_fix_values 6909 2019-04-08 15:41:33Z antanas 
;
_cod_original_sg_symbol_H-M Pbca
_cod_database_code 7239334

loop_
_symmetry_equiv_pos_as_xyz
'x, y, z'
'-x+1/2, -y, z+1/2'
'x+1/2, -y+1/2, -z'
'-x, y+1/2, -z+1/2'
'-x, -y, -z'
'x-1/2, y, -z-1/2'
'-x-1/2, y-1/2, z'
'x, -y-1/2, z-1/2'

loop_
_atom_site_label
_atom_site_type_symbol
_atom_site_fract_x
_atom_site_fract_y
_atom_site_fract_z
_atom_site_U_iso_or_equiv
_atom_site_adp_type
_atom_site_occupancy
_atom_site_symmetry_multiplicity
_atom_site_calc_flag
_atom_site_refinement_flags
C1 C 0.88656(10) 0.28584(9) 0.13136(9) 0.0371(4) Uani 1 1 d .
C2 C 0.98008(10) 0.28933(8) 0.12801(8) 0.0372(4) Uani 1 1 d .
C3 C 1.03411(11) 0.22973(9) 0.09236(9) 0.0450(4) Uani 1 1 d .
H3 H 1.0088 0.1834 0.0687 0.054 Uiso 1 1 calc R
C4 C 1.12311(11) 0.23830(11) 0.09157(11) 0.0537(5) Uani 1 1 d .
H4 H 1.1578 0.1981 0.0675 0.064 Uiso 1 1 calc R
C5 C 1.16163(12) 0.30657(12) 0.12647(11) 0.0624(5) Uani 1 1 d .
H5 H 1.2223 0.3123 0.1261 0.075 Uiso 1 1 calc R
C6 C 1.11059(12) 0.36566(11) 0.16149(11) 0.0573(5) Uani 1 1 d .
H6 H 1.1376 0.4114 0.1847 0.069 Uiso 1 1 calc R
C7 C 1.01934(10) 0.35992(9) 0.16383(9) 0.0413(4) Uani 1 1 d .
C8 C 0.96625(11) 0.42422(9) 0.20203(9) 0.0424(4) Uani 1 1 d .
C9 C 1.00330(13) 0.49404(10) 0.23874(10) 0.0555(5) Uani 1 1 d .
H9 H 1.0640 0.4994 0.2404 0.067 Uiso 1 1 calc R
C10 C 0.95247(14) 0.55427(11) 0.27209(10) 0.0598(5) Uani 1 1 d .
H10 H 0.9789 0.6001 0.2957 0.072 Uiso 1 1 calc R
C11 C 0.86265(13) 0.54800(10) 0.27127(10) 0.0563(5) Uani 1 1 d .
H11 H 0.8286 0.5898 0.2936 0.068 Uiso 1 1 calc R
C12 C 0.82339(12) 0.48025(9) 0.23753(10) 0.0503(4) Uani 1 1 d .
H12 H 0.7627 0.4756 0.2378 0.060 Uiso 1 1 calc R
C13 C 0.87431(10) 0.41801(9) 0.20259(9) 0.0409(4) Uani 1 1 d .
C14 C 0.83599(10) 0.34615(9) 0.16649(9) 0.0388(4) Uani 1 1 d .
C15 C 0.74475(10) 0.25571(10) 0.12550(9) 0.0437(4) Uani 1 1 d .
C16 C 0.66552(11) 0.21045(10) 0.10774(10) 0.0472(4) Uani 1 1 d .
H16 H 0.6694 0.1646 0.0745 0.057 Uiso 1 1 calc R
C17 C 0.58796(11) 0.23069(10) 0.13608(10) 0.0471(4) Uani 1 1 d .
H17 H 0.5858 0.2770 0.1690 0.057 Uiso 1 1 calc R
C18 C 0.50514(10) 0.18822(9) 0.12137(9) 0.0436(4) Uani 1 1 d .
C19 C 0.49430(11) 0.12999(10) 0.06189(10) 0.0531(4) Uani 1 1 d .
H19 H 0.5410 0.1176 0.0287 0.064 Uiso 1 1 calc R
C20 C 0.41532(13) 0.09042(11) 0.05139(13) 0.0655(5) Uani 1 1 d .
H20 H 0.4090 0.0515 0.0112 0.079 Uiso 1 1 calc R
C21 C 0.34538(13) 0.10811(12) 0.10015(13) 0.0689(6) Uani 1 1 d .
H21 H 0.2922 0.0808 0.0933 0.083 Uiso 1 1 calc R
C22 C 0.35462(12) 0.16596(12) 0.15853(12) 0.0609(5) Uani 1 1 d .
H22 H 0.3076 0.1782 0.1914 0.073 Uiso 1 1 calc R
C23 C 0.43336(11) 0.20607(11) 0.16870(10) 0.0510(4) Uani 1 1 d .
H23 H 0.4386 0.2460 0.2081 0.061 Uiso 1 1 calc R
C24 C 0.84433(10) 0.15100(9) 0.06351(9) 0.0411(4) Uani 1 1 d .
C25 C 0.83771(13) 0.07680(10) 0.10217(12) 0.0605(5) Uani 1 1 d .
H25 H 0.8218 0.0753 0.1551 0.073 Uiso 1 1 calc R
C26 C 0.85496(15) 0.00396(12) 0.06187(15) 0.0796(7) Uani 1 1 d .
H26 H 0.8498 -0.0471 0.0873 0.095 Uiso 1 1 calc R
C27 C 0.87955(15) 0.00711(13) -0.01526(15) 0.0767(6) Uani 1 1 d .
H27 H 0.8920 -0.0420 -0.0420 0.092 Uiso 1 1 calc R
C28 C 0.88617(14) 0.08123(13) -0.05373(12) 0.0692(6) Uani 1 1 d .
H28 H 0.9031 0.0827 -0.1064 0.083 Uiso 1 1 calc R
C29 C 0.86772(12) 0.15374(11) -0.01444(10) 0.0542(5) Uani 1 1 d .
H29 H 0.8711 0.2045 -0.0406 0.065 Uiso 1 1 calc R
N1 N 0.82688(8) 0.22707(7) 0.10474(7) 0.0403(3) Uani 1 1 d .
N2 N 0.74871(8) 0.32770(8) 0.16260(8) 0.0453(3) Uani 1 1 d .

loop_
_atom_site_aniso_label
_atom_site_aniso_U_11
_atom_site_aniso_U_22
_atom_site_aniso_U_33
_atom_site_aniso_U_23
_atom_site_aniso_U_13
_atom_site_aniso_U_12
C1 0.0347(9) 0.0392(8) 0.0374(9) 0.0048(6) -0.0013(6) -0.0024(6)
C2 0.0350(9) 0.0413(8) 0.0355(8) 0.0085(6) -0.0012(6) -0.0005(6)
C3 0.0395(10) 0.0438(9) 0.0516(10) 0.0032(7) -0.0019(7) 0.0013(7)
C4 0.0403(11) 0.0554(10) 0.0654(12) 0.0042(9) 0.0050(8) 0.0066(8)
C5 0.0317(10) 0.0733(12) 0.0824(14) -0.0005(11) 0.0020(9) -0.0038(9)
C6 0.0411(11) 0.0616(11) 0.0692(12) -0.0072(9) -0.0011(9) -0.0107(8)
C7 0.0369(9) 0.0469(9) 0.0399(9) 0.0048(7) -0.0003(7) -0.0053(7)
C8 0.0434(10) 0.0448(9) 0.0391(9) 0.0040(7) 0.0015(7) -0.0073(7)
C9 0.0526(11) 0.0579(10) 0.0559(11) -0.0063(9) 0.0052(8) -0.0165(8)
C10 0.0727(15) 0.0510(10) 0.0555(12) -0.0091(9) 0.0097(9) -0.0154(9)
C11 0.0709(14) 0.0452(10) 0.0527(11) -0.0042(8) 0.0083(9) 0.0017(9)
C12 0.0493(11) 0.0495(10) 0.0521(10) 0.0019(8) 0.0030(8) 0.0051(8)
C13 0.0433(10) 0.0412(9) 0.0382(9) 0.0043(7) -0.0002(7) -0.0013(7)
C14 0.0326(9) 0.0437(8) 0.0403(9) 0.0042(7) -0.0009(6) -0.0009(7)
C15 0.0343(9) 0.0500(9) 0.0466(9) 0.0012(7) 0.0001(7) -0.0017(7)
C16 0.0377(10) 0.0521(10) 0.0518(10) -0.0046(8) -0.0020(7) -0.0036(7)
C17 0.0401(10) 0.0538(10) 0.0475(10) -0.0032(8) -0.0005(7) -0.0029(7)
C18 0.0366(9) 0.0493(9) 0.0449(9) 0.0050(7) -0.0023(7) -0.0011(7)
C19 0.0425(11) 0.0597(10) 0.0570(11) -0.0041(9) -0.0002(8) -0.0039(8)
C20 0.0569(13) 0.0644(12) 0.0754(14) -0.0069(10) -0.0098(10) -0.0115(9)
C21 0.0400(12) 0.0744(13) 0.0922(16) 0.0100(12) -0.0076(10) -0.0139(9)
C22 0.0356(11) 0.0752(12) 0.0718(13) 0.0121(11) 0.0050(9) 0.0011(9)
C23 0.0394(11) 0.0623(10) 0.0514(10) 0.0031(8) 0.0008(8) 0.0023(8)
C24 0.0336(9) 0.0412(9) 0.0485(10) -0.0026(7) -0.0011(7) -0.0038(6)
C25 0.0693(14) 0.0473(10) 0.0650(13) 0.0068(9) 0.0097(10) -0.0031(9)
C26 0.0889(17) 0.0431(11) 0.107(2) 0.0060(11) 0.0037(14) -0.0019(10)
C27 0.0738(16) 0.0597(13) 0.0966(18) -0.0290(12) -0.0016(12) 0.0031(10)
C28 0.0738(15) 0.0749(14) 0.0589(13) -0.0192(11) 0.0029(10) -0.0015(11)
C29 0.0586(12) 0.0545(10) 0.0496(11) -0.0016(8) 0.0005(8) -0.0022(8)
N1 0.0338(8) 0.0421(7) 0.0451(8) -0.0009(6) 0.0003(6) -0.0028(5)
N2 0.0348(8) 0.0500(8) 0.0511(8) -0.0022(6) -0.0001(6) -0.0009(6)

loop_
_atom_type_symbol
_atom_type_description
_atom_type_scat_dispersion_real
_atom_type_scat_dispersion_imag
_atom_type_scat_source
C C 0.0033 0.0016 'International Tables Vol C Tables 4.2.6.8 and 6.1.1.4'
H H 0.0000 0.0000 'International Tables Vol C Tables 4.2.6.8 and 6.1.1.4'
N N 0.0061 0.0033 'International Tables Vol C Tables 4.2.6.8 and 6.1.1.4'

loop_
_geom_angle_atom_site_label_1
_geom_angle_atom_site_label_2
_geom_angle_atom_site_label_3
_geom_angle
C14 C1 N1 104.62(13)
C14 C1 C2 123.37(13)
N1 C1 C2 132.00(13)
C3 C2 C7 118.86(15)
C3 C2 C1 125.30(14)
C7 C2 C1 115.84(13)
C4 C3 C2 121.37(15)
C4 C3 H3 119.3
C2 C3 H3 119.3
C3 C4 C5 120.04(16)
C3 C4 H4 120.0
C5 C4 H4 120.0
C6 C5 C4 119.83(17)
C6 C5 H5 120.1
C4 C5 H5 120.1
C5 C6 C7 122.40(16)
C5 C6 H6 118.8
C7 C6 H6 118.8
C6 C7 C2 117.49(15)
C6 C7 C8 121.18(14)
C2 C7 C8 121.32(14)
C9 C8 C13 117.14(15)
C9 C8 C7 122.55(16)
C13 C8 C7 120.31(13)
C10 C9 C8 121.52(18)
C10 C9 H9 119.2
C8 C9 H9 119.2
C9 C10 C11 120.74(17)
C9 C10 H10 119.6
C11 C10 H10 119.6
C12 C11 C10 119.95(17)
C12 C11 H11 120.0
C10 C11 H11 120.0
C11 C12 C13 120.21(17)
C11 C12 H12 119.9
C13 C12 H12 119.9
C12 C13 C8 120.41(15)
C12 C13 C14 122.09(15)
C8 C13 C14 117.50(14)
N2 C14 C1 111.93(13)
N2 C14 C13 126.43(14)
C1 C14 C13 121.64(14)
N2 C15 N1 111.88(13)
N2 C15 C16 125.48(15)
N1 C15 C16 122.64(14)
C17 C16 C15 123.50(16)
C17 C16 H16 118.2
C15 C16 H16 118.2
C16 C17 C18 126.91(16)
C16 C17 H17 116.5
C18 C17 H17 116.5
C19 C18 C23 117.79(15)
C19 C18 C17 122.97(15)
C23 C18 C17 119.24(15)
C20 C19 C18 120.76(17)
C20 C19 H19 119.6
C18 C19 H19 119.6
C19 C20 C21 120.36(19)
C19 C20 H20 119.8
C21 C20 H20 119.8
C22 C21 C20 119.67(18)
C22 C21 H21 120.2
C20 C21 H21 120.2
C21 C22 C23 120.04(18)
C21 C22 H22 120.0
C23 C22 H22 120.0
C22 C23 C18 121.36(17)
C22 C23 H23 119.3
C18 C23 H23 119.3
C25 C24 C29 120.72(15)
C25 C24 N1 119.82(15)
C29 C24 N1 119.46(14)
C24 C25 C26 119.28(18)
C24 C25 H25 120.4
C26 C25 H25 120.4
C27 C26 C25 119.76(18)
C27 C26 H26 120.1
C25 C26 H26 120.1
C26 C27 C28 120.87(18)
C26 C27 H27 119.6
C28 C27 H27 119.6
C27 C28 C29 119.68(19)
C27 C28 H28 120.2
C29 C28 H28 120.2
C24 C29 C28 119.67(17)
C24 C29 H29 120.2
C28 C29 H29 120.2
C15 N1 C1 106.62(12)
C15 N1 C24 125.26(12)
C1 N1 C24 128.12(13)
C15 N2 C14 104.96(13)

loop_
_geom_bond_atom_site_label_1
_geom_bond_atom_site_label_2
_geom_bond_distance
C1 C14 1.375(2)
C1 N1 1.3876(18)
C1 C2 1.430(2)
C2 C3 1.401(2)
C2 C7 1.419(2)
C3 C4 1.365(2)
C3 H3 0.9300
C4 C5 1.378(2)
C4 H4 0.9300
C5 C6 1.364(2)
C5 H5 0.9300
C6 C7 1.396(2)
C6 H6 0.9300
C7 C8 1.464(2)
C8 C9 1.402(2)
C8 C13 1.407(2)
C9 C10 1.363(2)
C9 H9 0.9300
C10 C11 1.375(3)
C10 H10 0.9300
C11 C12 1.368(2)
C11 H11 0.9300
C12 C13 1.398(2)
C12 H12 0.9300
C13 C14 1.432(2)
C14 N2 1.3662(19)
C15 N2 1.318(2)
C15 N1 1.3809(19)
C15 C16 1.443(2)
C16 C17 1.318(2)
C16 H16 0.9300
C17 C18 1.458(2)
C17 H17 0.9300
C18 C19 1.386(2)
C18 C23 1.388(2)
C19 C20 1.374(2)
C19 H19 0.9300
C20 C21 1.380(3)
C20 H20 0.9300
C21 C22 1.366(3)
C21 H21 0.9300
C22 C23 1.375(2)
C22 H22 0.9300
C23 H23 0.9300
C24 C25 1.365(2)
C24 C29 1.370(2)
C24 N1 1.4334(18)
C25 C26 1.381(3)
C25 H25 0.9300
C26 C27 1.362(3)
C26 H26 0.9300
C27 C28 1.362(3)
C27 H27 0.9300
C28 C29 1.371(2)
C28 H28 0.9300
C29 H29 0.9300

loop_
_geom_torsion_atom_site_label_1
_geom_torsion_atom_site_label_2
_geom_torsion_atom_site_label_3
_geom_torsion_atom_site_label_4
_geom_torsion
C14 C1 C2 C3 -179.48(14)
N1 C1 C2 C3 1.8(3)
C14 C1 C2 C7 0.1(2)
N1 C1 C2 C7 -178.62(14)
C7 C2 C3 C4 0.1(2)
C1 C2 C3 C4 179.66(15)
C2 C3 C4 C5 0.1(3)
C3 C4 C5 C6 -0.3(3)
C4 C5 C6 C7 0.2(3)
C5 C6 C7 C2 0.0(3)
C5 C6 C7 C8 179.84(16)
C3 C2 C7 C6 -0.2(2)
C1 C2 C7 C6 -179.78(14)
C3 C2 C7 C8 -179.96(13)
C1 C2 C7 C8 0.4(2)
C6 C7 C8 C9 -0.6(2)
C2 C7 C8 C9 179.16(14)
C6 C7 C8 C13 178.92(15)
C2 C7 C8 C13 -1.3(2)
C13 C8 C9 C10 -1.4(2)
C7 C8 C9 C10 178.20(15)
C8 C9 C10 C11 0.5(3)
C9 C10 C11 C12 0.8(3)
C10 C11 C12 C13 -1.1(3)
C11 C12 C13 C8 0.2(2)
C11 C12 C13 C14 -179.89(15)
C9 C8 C13 C12 1.0(2)
C7 C8 C13 C12 -178.60(14)
C9 C8 C13 C14 -178.89(14)
C7 C8 C13 C14 1.5(2)
N1 C1 C14 N2 -0.22(16)
C2 C1 C14 N2 -179.25(13)
N1 C1 C14 C13 179.22(13)
C2 C1 C14 C13 0.2(2)
C12 C13 C14 N2 -1.5(2)
C8 C13 C14 N2 178.32(14)
C12 C13 C14 C1 179.11(14)
C8 C13 C14 C1 -1.0(2)
N2 C15 C16 C17 -9.5(3)
N1 C15 C16 C17 170.46(16)
C15 C16 C17 C18 -179.73(15)
C16 C17 C18 C19 -13.8(3)
C16 C17 C18 C23 166.04(17)
C23 C18 C19 C20 -1.1(2)
C17 C18 C19 C20 178.69(16)
C18 C19 C20 C21 0.0(3)
C19 C20 C21 C22 0.7(3)
C20 C21 C22 C23 -0.2(3)
C21 C22 C23 C18 -1.0(3)
C19 C18 C23 C22 1.7(2)
C17 C18 C23 C22 -178.16(15)
C29 C24 C25 C26 0.1(3)
N1 C24 C25 C26 -179.79(17)
C24 C25 C26 C27 1.0(3)
C25 C26 C27 C28 -1.0(4)
C26 C27 C28 C29 -0.1(3)
C25 C24 C29 C28 -1.1(3)
N1 C24 C29 C28 178.71(16)
C27 C28 C29 C24 1.2(3)
N2 C15 N1 C1 0.23(17)
C16 C15 N1 C1 -179.71(14)
N2 C15 N1 C24 -179.66(13)
C16 C15 N1 C24 0.4(2)
C14 C1 N1 C15 0.00(15)
C2 C1 N1 C15 178.91(15)
C14 C1 N1 C24 179.88(14)
C2 C1 N1 C24 -1.2(3)
C25 C24 N1 C15 -74.8(2)
C29 C24 N1 C15 105.32(18)
C25 C24 N1 C1 105.30(19)
C29 C24 N1 C1 -74.5(2)
N1 C15 N2 C14 -0.35(17)
C16 C15 N2 C14 179.58(15)
C1 C14 N2 C15 0.36(17)
C13 C14 N2 C15 -179.05(15)
